data_7036513
loop_
_publ_author_name
'Manrique, Ester'
'Poater, Albert'
'Fontrodona, Xavier'
'Sol\`a, Miquel'
'Rodr\'iguez, Montserrat'
'Romero, Isabel'

_publ_section_title
;
 Reusable manganese compounds containing pyrazole-based ligands for olefin
 epoxidation reactions.
;
_journal_issue 40
_journal_name_full 'Dalton transactions (Cambridge, England : 2003)'
_journal_page_first 17529
_journal_page_last 17543
_journal_paper_doi 10.1039/c5dt02787j
_journal_volume 44
_journal_year 2015
_chemical_formula_moiety 'C18 H14 F6 Mn N6 O6 S2'
_chemical_formula_sum 'C18 H14 F6 Mn N6 O6 S2'
_chemical_formula_weight 643.41
_chemical_name_systematic
;
 ?
;
_space_group_crystal_system triclinic
_space_group_IT_number 2
_space_group_name_Hall '-P 1'
_space_group_name_H-M_alt 'P -1'
_symmetry_space_group_name_Hall '-P 1'
_symmetry_space_group_name_H-M 'P -1'
_atom_sites_solution_hydrogens geom
_audit_creation_method SHELXL-2013
_audit_update_record
;
2015-09-02 deposited with the CCDC.
2015-09-11 downloaded from the CCDC.
;
_cell_angle_alpha 86.091(5)
_cell_angle_beta 83.134(5)
_cell_angle_gamma 62.840(4)
_cell_formula_units_Z 2
_cell_length_a 9.879(2)
_cell_length_b 10.616(3)
_cell_length_c 13.434(3)
_cell_measurement_reflns_used 1721
_cell_measurement_temperature 298(2)
_cell_measurement_theta_max 20.52
_cell_measurement_theta_min 2.35
_cell_volume 1244.4(5)
_computing_cell_refinement 'Bruker SMART'
_computing_data_collection 'Bruker SMART'
_computing_data_reduction 'Bruker SAINT'
_computing_molecular_graphics 'Bruker SHELXTL'
_computing_publication_material 'Bruker SHELXTL'
_computing_structure_refinement 'SHELXL-2013 (Sheldrick, 2013)'
_computing_structure_solution 'Bruker SHELXTL'
_diffrn_ambient_temperature 298(2)
_diffrn_measured_fraction_theta_full 0.992
_diffrn_measured_fraction_theta_max 0.960
_diffrn_measurement_device_type 'CCD area detector'
_diffrn_measurement_method 'phi and omega scans'
_diffrn_radiation_type MoK\a
_diffrn_radiation_wavelength 0.71073
_diffrn_reflns_av_R_equivalents 0.0769
_diffrn_reflns_av_unetI/netI 0.1126
_diffrn_reflns_laue_measured_fraction_full 0.992
_diffrn_reflns_laue_measured_fraction_max 0.960
_diffrn_reflns_limit_h_max 13
_diffrn_reflns_limit_h_min -12
_diffrn_reflns_limit_k_max 14
_diffrn_reflns_limit_k_min -14
_diffrn_reflns_limit_l_max 17
_diffrn_reflns_limit_l_min -17
_diffrn_reflns_number 15958
_diffrn_reflns_point_group_measured_fraction_full 0.992
_diffrn_reflns_point_group_measured_fraction_max 0.960
_diffrn_reflns_theta_full 25.242
_diffrn_reflns_theta_max 28.369
_diffrn_reflns_theta_min 2.329
_diffrn_source 'sealed tube'
_exptl_absorpt_coefficient_mu 0.791
_exptl_absorpt_correction_T_max 1.0
_exptl_absorpt_correction_T_min 0.589463
_exptl_absorpt_correction_type empirical
_exptl_absorpt_process_details 'SADABS v2.10 BRUKER 2001'
_exptl_crystal_colour colorless
_exptl_crystal_density_diffrn 1.717
_exptl_crystal_description needle
_exptl_crystal_F_000 646
_exptl_crystal_size_max 0.38
_exptl_crystal_size_mid 0.12
_exptl_crystal_size_min 0.10
_refine_diff_density_max 0.768
_refine_diff_density_min -1.080
_refine_diff_density_rms 0.099
_refine_ls_extinction_method none
_refine_ls_goodness_of_fit_ref 1.062
_refine_ls_hydrogen_treatment constr
_refine_ls_matrix_type full
_refine_ls_number_parameters 338
_refine_ls_number_reflns 5985
_refine_ls_number_restraints 9
_refine_ls_restrained_S_all 1.064
_refine_ls_R_factor_all 0.1574
_refine_ls_R_factor_gt 0.0935
_refine_ls_shift/su_max 0.001
_refine_ls_shift/su_mean 0.000
_refine_ls_structure_factor_coef Fsqd
_refine_ls_weighting_details 'w=1/[\s^2^(Fo^2^)+(0.0740P)^2^+2.5547P] where P=(Fo^2^+2Fc^2^)/3'
_refine_ls_weighting_scheme calc
_refine_ls_wR_factor_gt 0.1950
_refine_ls_wR_factor_ref 0.2334
_reflns_Friedel_coverage 0.000
_reflns_number_gt 3488
_reflns_number_total 5985
_reflns_threshold_expression 'I > 2\s(I)'
_cod_data_source_file c5dt02787j2.cif
_cod_data_source_block e_c02
_cod_depositor_comments 'Adding full bibliography for 7036512--7036517.cif.'
_cod_original_cell_volume 1244.5(5)
_cod_database_code 7036513
_shelx_space_group_comment
;
The symmetry employed for this shelxl refinement is uniquely defined
by the following loop, which should always be used as a source of
symmetry information in preference to the above space-group names.
They are only intended as comments.
;
_shelxl_version_number 2013-3

loop_
_space_group_symop_operation_xyz
'x, y, z'
'-x, -y, -z'

loop_
_atom_site_label
_atom_site_type_symbol
_atom_site_fract_x
_atom_site_fract_y
_atom_site_fract_z
_atom_site_U_iso_or_equiv
_atom_site_adp_type
_atom_site_occupancy
_atom_site_site_symmetry_order
_atom_site_calc_flag
_atom_site_refinement_flags_posn
_atom_site_refinement_flags_adp
_atom_site_refinement_flags_occupancy
_atom_site_disorder_assembly
_atom_site_disorder_group
Mn1 Mn 0.22644(10) 0.17990(10) 0.23496(7) 0.0348(3) Uani 1 1 d . . . . .
S1 S 0.17048(19) 0.49082(18) 0.10048(13) 0.0424(4) Uani 1 1 d . . . . .
N1 N 0.2511(6) 0.0639(6) 0.0916(4) 0.0414(12) Uani 1 1 d . . . . .
O1 O 0.2440(6) 0.3491(5) 0.1429(4) 0.0585(14) Uani 1 1 d . . . . .
C1 C 0.1455(9) 0.0995(9) 0.0272(5) 0.0568(19) Uani 1 1 d . . . . .
H1A H 0.0566 0.1844 0.0363 0.068 Uiso 1 1 calc R U . . .
F4 F 0.3921(7) 0.3728(6) 0.5769(4) 0.1063(17) Uani 1 1 d D . . . .
F5 F 0.3849(8) 0.4549(6) 0.4275(5) 0.1133(18) Uani 1 1 d D . . . .
F6 F 0.1803(7) 0.4874(6) 0.5140(5) 0.1144(18) Uani 1 1 d D . . . .
F1 F 0.3735(11) 0.5435(19) 0.1170(12) 0.1063(17) Uani 0.348(7) 1 d D . P A 1
F2 F 0.213(3) 0.7082(13) 0.1172(15) 0.1133(18) Uani 0.348(7) 1 d D . P A 1
F3 F 0.298(2) 0.5513(17) 0.2559(10) 0.1144(18) Uani 0.348(7) 1 d D . P A 1
F1' F 0.3828(9) 0.5328(10) 0.1792(10) 0.1133(18) Uani 0.652(7) 1 d D . P A 2
F2' F 0.1694(13) 0.7289(6) 0.1494(9) 0.1144(18) Uani 0.652(7) 1 d D . P A 2
F3' F 0.1657(12) 0.5953(10) 0.2664(5) 0.1063(17) Uani 0.652(7) 1 d D . P A 2
N3 N 0.4629(5) 0.0015(5) 0.2196(4) 0.0382(12) Uani 1 1 d . . . . .
S2 S 0.34141(19) 0.22909(17) 0.45124(13) 0.0412(4) Uani 1 1 d . . . . .
O2 O 0.0103(6) 0.5622(6) 0.1245(5) 0.088(2) Uani 1 1 d . . . . .
C2 C 0.1632(10) 0.0153(11) -0.0527(6) 0.070(2) Uani 1 1 d . . . . .
H2A H 0.0873 0.0427 -0.0959 0.084 Uiso 1 1 calc R U . . .
N2 N 0.5845(6) -0.0573(6) 0.2732(4) 0.0464(14) Uani 1 1 d . . . . .
H2B H 0.5930 -0.0198 0.3254 0.056 Uiso 1 1 calc R U . . .
O3 O 0.2253(8) 0.5025(7) 0.0000(4) 0.093(2) Uani 1 1 d . . . . .
C3 C 0.2950(11) -0.1095(10) -0.0667(6) 0.071(2) Uani 1 1 d . . . . .
H3A H 0.3089 -0.1686 -0.1190 0.085 Uiso 1 1 calc R U . . .
N4 N 0.1507(6) 0.0278(6) 0.3290(4) 0.0425(13) Uani 1 1 d . . . . .
O4 O 0.2549(6) 0.2706(5) 0.3647(4) 0.0652(15) Uani 1 1 d . . . . .
C4 C 0.4060(9) -0.1462(8) -0.0029(6) 0.0573(19) Uani 1 1 d . . . . .
H4A H 0.4969 -0.2292 -0.0125 0.069 Uiso 1 1 calc R U . . .
N6 N -0.0259(6) 0.2768(6) 0.2451(4) 0.0417(13) Uani 1 1 d . . . . .
C5 C 0.3813(7) -0.0584(7) 0.0759(5) 0.0394(14) Uani 1 1 d . . . . .
O5 O 0.5034(6) 0.1506(5) 0.4271(4) 0.0667(15) Uani 1 1 d . . . . .
O6 O 0.2772(7) 0.1763(6) 0.5329(4) 0.0731(16) Uani 1 1 d . . . . .
N5 N -0.1392(6) 0.3974(6) 0.2135(4) 0.0496(15) Uani 1 1 d . . . . .
H5A H -0.1248 0.4632 0.1803 0.059 Uiso 1 1 calc R U . . .
C6 C 0.4953(7) -0.0911(7) 0.1468(5) 0.0405(15) Uani 1 1 d . . . . .
C7 C 0.6391(8) -0.2064(7) 0.1536(5) 0.0516(18) Uani 1 1 d . . . . .
H7A H 0.6888 -0.2835 0.1112 0.062 Uiso 1 1 calc R U . . .
C8 C 0.6900(8) -0.1809(8) 0.2357(5) 0.057(2) Uani 1 1 d . . . . .
H8A H 0.7824 -0.2393 0.2614 0.069 Uiso 1 1 calc R U . . .
C9 C 0.2448(8) -0.0959(7) 0.3697(5) 0.0479(17) Uani 1 1 d . . . . .
H9A H 0.3484 -0.1205 0.3666 0.057 Uiso 1 1 calc R U . . .
C10 C 0.1921(9) -0.1887(7) 0.4164(6) 0.0564(19) Uani 1 1 d . . . . .
H10A H 0.2594 -0.2738 0.4444 0.068 Uiso 1 1 calc R U . . .
C11 C 0.0404(9) -0.1529(8) 0.4202(6) 0.060(2) Uani 1 1 d . . . . .
H11A H 0.0035 -0.2143 0.4501 0.072 Uiso 1 1 calc R U . . .
C12 C -0.0595(9) -0.0239(8) 0.3792(5) 0.0514(18) Uani 1 1 d . . . . .
H12A H -0.1633 0.0021 0.3813 0.062 Uiso 1 1 calc R U . . .
C13 C 0.0002(7) 0.0651(7) 0.3350(5) 0.0387(14) Uani 1 1 d . . . . .
C14 C -0.0956(7) 0.2040(7) 0.2921(5) 0.0393(14) Uani 1 1 d . . . . .
C15 C -0.2544(8) 0.2807(8) 0.2909(5) 0.0520(18) Uani 1 1 d . . . . .
H15A H -0.3285 0.2543 0.3189 0.062 Uiso 1 1 calc R U . . .
C16 C -0.2762(7) 0.4036(8) 0.2394(6) 0.0559(19) Uani 1 1 d . . . . .
H16A H -0.3697 0.4775 0.2251 0.067 Uiso 1 1 calc R U . . .
C17 C 0.2287(8) 0.5839(6) 0.1673(5) 0.082(2) Uani 1 1 d D . . . .
C18 C 0.3219(11) 0.3911(10) 0.4940(7) 0.082(2) Uani 1 1 d D . . . .

loop_
_atom_site_aniso_label
_atom_site_aniso_U_11
_atom_site_aniso_U_22
_atom_site_aniso_U_33
_atom_site_aniso_U_23
_atom_site_aniso_U_13
_atom_site_aniso_U_12
Mn1 0.0314(5) 0.0340(5) 0.0351(5) 0.0028(4) -0.0029(4) -0.0121(4)
S1 0.0465(9) 0.0411(9) 0.0395(9) 0.0047(7) -0.0081(7) -0.0194(7)
N1 0.043(3) 0.044(3) 0.039(3) 0.002(2) -0.009(2) -0.020(2)
O1 0.063(3) 0.039(3) 0.066(3) 0.011(2) 0.003(3) -0.020(2)
C1 0.054(4) 0.067(5) 0.046(4) -0.003(4) -0.010(3) -0.024(4)
F4 0.153(5) 0.096(3) 0.079(3) -0.016(3) -0.046(3) -0.055(3)
F5 0.143(5) 0.085(3) 0.145(5) 0.010(3) -0.040(4) -0.075(3)
F6 0.102(4) 0.073(3) 0.155(5) -0.033(3) -0.018(3) -0.023(3)
F1 0.153(5) 0.096(3) 0.079(3) -0.016(3) -0.046(3) -0.055(3)
F2 0.143(5) 0.085(3) 0.145(5) 0.010(3) -0.040(4) -0.075(3)
F3 0.102(4) 0.073(3) 0.155(5) -0.033(3) -0.018(3) -0.023(3)
F1' 0.143(5) 0.085(3) 0.145(5) 0.010(3) -0.040(4) -0.075(3)
F2' 0.102(4) 0.073(3) 0.155(5) -0.033(3) -0.018(3) -0.023(3)
F3' 0.153(5) 0.096(3) 0.079(3) -0.016(3) -0.046(3) -0.055(3)
N3 0.034(3) 0.039(3) 0.038(3) -0.001(2) -0.005(2) -0.012(2)
S2 0.0497(9) 0.0353(8) 0.0402(9) 0.0036(7) -0.0104(7) -0.0199(7)
O2 0.043(3) 0.063(4) 0.140(6) 0.016(4) 0.000(3) -0.014(3)
C2 0.072(6) 0.110(8) 0.052(5) 0.005(5) -0.018(4) -0.058(6)
N2 0.037(3) 0.050(3) 0.041(3) -0.002(3) -0.006(2) -0.009(2)
O3 0.137(6) 0.092(5) 0.041(3) 0.013(3) 0.000(4) -0.046(4)
C3 0.091(7) 0.091(7) 0.048(5) -0.024(5) -0.004(5) -0.054(6)
N4 0.041(3) 0.043(3) 0.042(3) 0.007(2) -0.004(2) -0.019(2)
O4 0.084(4) 0.059(3) 0.049(3) 0.000(3) -0.032(3) -0.023(3)
C4 0.065(5) 0.059(5) 0.048(4) -0.011(4) 0.006(4) -0.030(4)
N6 0.034(3) 0.042(3) 0.044(3) 0.007(2) -0.002(2) -0.015(2)
C5 0.044(4) 0.040(4) 0.039(4) -0.001(3) 0.005(3) -0.026(3)
O5 0.059(3) 0.053(3) 0.082(4) -0.013(3) 0.001(3) -0.020(3)
O6 0.086(4) 0.086(4) 0.062(4) 0.020(3) -0.010(3) -0.054(4)
N5 0.039(3) 0.050(3) 0.055(4) 0.014(3) -0.013(3) -0.016(3)
C6 0.040(3) 0.041(4) 0.038(4) -0.003(3) 0.004(3) -0.017(3)
C7 0.047(4) 0.045(4) 0.044(4) -0.002(3) 0.004(3) -0.006(3)
C8 0.045(4) 0.051(4) 0.048(4) 0.005(3) -0.005(3) 0.001(3)
C9 0.047(4) 0.040(4) 0.050(4) 0.007(3) 0.000(3) -0.016(3)
C10 0.072(5) 0.035(4) 0.062(5) 0.012(3) -0.005(4) -0.026(4)
C11 0.077(6) 0.054(5) 0.066(5) 0.006(4) -0.001(4) -0.046(4)
C12 0.060(4) 0.057(4) 0.048(4) -0.003(4) 0.001(3) -0.037(4)
C13 0.045(4) 0.042(4) 0.038(3) -0.002(3) -0.005(3) -0.027(3)
C14 0.038(3) 0.047(4) 0.035(3) -0.004(3) -0.004(3) -0.021(3)
C15 0.043(4) 0.065(5) 0.055(5) 0.004(4) -0.005(3) -0.031(4)
C16 0.031(3) 0.065(5) 0.064(5) 0.002(4) -0.008(3) -0.015(3)
C17 0.088(5) 0.063(4) 0.088(5) -0.003(4) -0.022(4) -0.024(4)
C18 0.088(5) 0.063(4) 0.088(5) -0.003(4) -0.022(4) -0.024(4)

loop_
_atom_type_symbol
_atom_type_description
_atom_type_scat_dispersion_real
_atom_type_scat_dispersion_imag
_atom_type_scat_source
C C 0.0033 0.0016 'International Tables Vol C Tables 4.2.6.8 and 6.1.1.4'
H H 0.0000 0.0000 'International Tables Vol C Tables 4.2.6.8 and 6.1.1.4'
N N 0.0061 0.0033 'International Tables Vol C Tables 4.2.6.8 and 6.1.1.4'
O O 0.0106 0.0060 'International Tables Vol C Tables 4.2.6.8 and 6.1.1.4'
F F 0.0171 0.0103 'International Tables Vol C Tables 4.2.6.8 and 6.1.1.4'
S S 0.1246 0.1234 'International Tables Vol C Tables 4.2.6.8 and 6.1.1.4'
Mn Mn 0.3368 0.7283 'International Tables Vol C Tables 4.2.6.8 and 6.1.1.4'

loop_
_geom_angle_atom_site_label_1
_geom_angle_atom_site_label_2
_geom_angle_atom_site_label_3
_geom_angle
O4 Mn1 O1 89.3(2)
O4 Mn1 N6 99.9(2)
O1 Mn1 N6 94.94(19)
O4 Mn1 N3 96.00(19)
O1 Mn1 N3 104.22(19)
N6 Mn1 N3 155.2(2)
O4 Mn1 N1 167.9(2)
O1 Mn1 N1 88.79(19)
N6 Mn1 N1 92.2(2)
N3 Mn1 N1 72.94(18)
O4 Mn1 N4 93.7(2)
O1 Mn1 N4 167.31(18)
N6 Mn1 N4 72.41(19)
N3 Mn1 N4 87.75(19)
N1 Mn1 N4 90.8(2)
O3 S1 O2 116.5(4)
O3 S1 O1 114.0(4)
O2 S1 O1 114.5(3)
O3 S1 C17 105.0(4)
O2 S1 C17 101.2(4)
O1 S1 C17 103.2(3)
C1 N1 C5 117.8(6)
C1 N1 Mn1 126.4(5)
C5 N1 Mn1 115.6(4)
S1 O1 Mn1 149.2(3)
N1 C1 C2 122.8(7)
N1 C1 H1A 118.6
C2 C1 H1A 118.6
C17 F1 F2 51.1(6)
C17 F2 F1 51.2(6)
C6 N3 N2 104.7(5)
C6 N3 Mn1 116.7(4)
N2 N3 Mn1 137.7(4)
O6 S2 O5 116.0(3)
O6 S2 O4 114.1(3)
O5 S2 O4 114.0(3)
O6 S2 C18 104.4(4)
O5 S2 C18 102.6(4)
O4 S2 C18 103.7(4)
C3 C2 C1 118.6(7)
C3 C2 H2A 120.7
C1 C2 H2A 120.7
C8 N2 N3 111.8(6)
C8 N2 H2B 124.1
N3 N2 H2B 124.1
C4 C3 C2 119.5(8)
C4 C3 H3A 120.2
C2 C3 H3A 120.2
C9 N4 C13 119.2(6)
C9 N4 Mn1 125.4(4)
C13 N4 Mn1 115.3(4)
S2 O4 Mn1 140.3(3)
C3 C4 C5 119.2(7)
C3 C4 H4A 120.4
C5 C4 H4A 120.4
C14 N6 N5 105.0(5)
C14 N6 Mn1 118.3(4)
N5 N6 Mn1 136.6(4)
N1 C5 C4 122.1(6)
N1 C5 C6 115.8(6)
C4 C5 C6 122.1(6)
C16 N5 N6 112.3(6)
C16 N5 H5A 123.9
N6 N5 H5A 123.9
N3 C6 C7 110.8(6)
N3 C6 C5 118.0(5)
C7 C6 C5 131.2(6)
C8 C7 C6 104.7(6)
C8 C7 H7A 127.7
C6 C7 H7A 127.7
N2 C8 C7 108.0(6)
N2 C8 H8A 126.0
C7 C8 H8A 126.0
N4 C9 C10 122.0(7)
N4 C9 H9A 119.0
C10 C9 H9A 119.0
C11 C10 C9 118.9(7)
C11 C10 H10A 120.5
C9 C10 H10A 120.5
C10 C11 C12 119.8(7)
C10 C11 H11A 120.1
C12 C11 H11A 120.1
C13 C12 C11 118.3(7)
C13 C12 H12A 120.8
C11 C12 H12A 120.8
N4 C13 C12 121.7(6)
N4 C13 C14 115.8(6)
C12 C13 C14 122.5(6)
N6 C14 C15 110.6(6)
N6 C14 C13 117.8(5)
C15 C14 C13 131.7(6)
C16 C15 C14 104.7(6)
C16 C15 H15A 127.6
C14 C15 H15A 127.6
N5 C16 C15 107.4(6)
N5 C16 H16A 126.3
C15 C16 H16A 126.3
F1' C17 F2' 107.5(8)
F3 C17 F2 117.2(14)
F1' C17 F3' 101.3(8)
F2' C17 F3' 95.3(8)
F3 C17 F1 87.2(11)
F2 C17 F1 77.7(13)
F1' C17 S1 120.1(6)
F2' C17 S1 118.0(7)
F3 C17 S1 131.3(9)
F2 C17 S1 111.3(11)
F3' C17 S1 110.6(5)
F1 C17 S1 98.8(8)
F6 C18 F4 106.9(8)
F6 C18 F5 104.5(8)
F4 C18 F5 104.9(8)
F6 C18 S2 114.6(7)
F4 C18 S2 111.8(6)
F5 C18 S2 113.4(7)

loop_
_geom_bond_atom_site_label_1
_geom_bond_atom_site_label_2
_geom_bond_distance
Mn1 O4 2.154(5)
Mn1 O1 2.172(5)
Mn1 N6 2.211(5)
Mn1 N3 2.233(5)
Mn1 N1 2.286(5)
Mn1 N4 2.316(5)
S1 O3 1.412(6)
S1 O2 1.414(5)
S1 O1 1.449(5)
S1 C17 1.696(8)
N1 C1 1.338(8)
N1 C5 1.354(8)
C1 C2 1.388(11)
C1 H1A 0.9300
F4 C18 1.339(9)
F5 C18 1.347(10)
F6 C18 1.310(9)
F1 C17 1.3906(11)
F1 F2 1.74(2)
F2 C17 1.3896(11)
F3 C17 1.3895(11)
F1' C17 1.3892(11)
F2' C17 1.3894(11)
F3' C17 1.3902(11)
N3 C6 1.340(8)
N3 N2 1.346(7)
S2 O6 1.413(5)
S2 O5 1.434(5)
S2 O4 1.449(5)
S2 C18 1.770(10)
C2 C3 1.373(12)
C2 H2A 0.9300
N2 C8 1.333(8)
N2 H2B 0.8600
C3 C4 1.370(11)
C3 H3A 0.9300
N4 C9 1.340(8)
N4 C13 1.346(8)
C4 C5 1.383(9)
C4 H4A 0.9300
N6 C14 1.336(8)
N6 N5 1.343(7)
C5 C6 1.466(9)
N5 C16 1.329(8)
N5 H5A 0.8600
C6 C7 1.398(8)
C7 C8 1.357(10)
C7 H7A 0.9300
C8 H8A 0.9300
C9 C10 1.393(9)
C9 H9A 0.9300
C10 C11 1.363(10)
C10 H10A 0.9300
C11 C12 1.395(10)
C11 H11A 0.9300
C12 C13 1.393(9)
C12 H12A 0.9300
C13 C14 1.464(9)
C14 C15 1.400(9)
C15 C16 1.372(10)
C15 H15A 0.9300
C16 H16A 0.9300

loop_
_geom_torsion_atom_site_label_1
_geom_torsion_atom_site_label_2
_geom_torsion_atom_site_label_3
_geom_torsion_atom_site_label_4
_geom_torsion
O3 S1 O1 Mn1 -139.2(7)
O2 S1 O1 Mn1 -1.5(8)
C17 S1 O1 Mn1 107.6(7)
C5 N1 C1 C2 1.4(11)
Mn1 N1 C1 C2 -173.1(6)
N1 C1 C2 C3 -0.5(13)
C6 N3 N2 C8 0.7(8)
Mn1 N3 N2 C8 168.5(5)
C1 C2 C3 C4 -1.1(13)
O6 S2 O4 Mn1 -83.5(6)
O5 S2 O4 Mn1 52.9(7)
C18 S2 O4 Mn1 163.6(6)
C2 C3 C4 C5 1.6(12)
C1 N1 C5 C4 -0.8(9)
Mn1 N1 C5 C4 174.3(5)
C1 N1 C5 C6 178.4(6)
Mn1 N1 C5 C6 -6.5(7)
C3 C4 C5 N1 -0.7(11)
C3 C4 C5 C6 -179.9(7)
C14 N6 N5 C16 0.6(8)
Mn1 N6 N5 C16 179.2(5)
N2 N3 C6 C7 -1.5(7)
Mn1 N3 C6 C7 -172.3(4)
N2 N3 C6 C5 178.5(5)
Mn1 N3 C6 C5 7.7(7)
N1 C5 C6 N3 -0.6(8)
C4 C5 C6 N3 178.6(6)
N1 C5 C6 C7 179.4(7)
C4 C5 C6 C7 -1.4(11)
N3 C6 C7 C8 1.7(8)
C5 C6 C7 C8 -178.3(7)
N3 N2 C8 C7 0.4(9)
C6 C7 C8 N2 -1.2(8)
C13 N4 C9 C10 1.3(10)
Mn1 N4 C9 C10 -173.1(5)
N4 C9 C10 C11 0.4(11)
C9 C10 C11 C12 -1.1(12)
C10 C11 C12 C13 0.1(11)
C9 N4 C13 C12 -2.3(10)
Mn1 N4 C13 C12 172.6(5)
C9 N4 C13 C14 177.8(6)
Mn1 N4 C13 C14 -7.3(7)
C11 C12 C13 N4 1.7(10)
C11 C12 C13 C14 -178.5(6)
N5 N6 C14 C15 -0.8(7)
Mn1 N6 C14 C15 -179.7(4)
N5 N6 C14 C13 179.7(5)
Mn1 N6 C14 C13 0.8(8)
N4 C13 C14 N6 4.5(9)
C12 C13 C14 N6 -175.3(6)
N4 C13 C14 C15 -174.9(7)
C12 C13 C14 C15 5.3(11)
N6 C14 C15 C16 0.7(8)
C13 C14 C15 C16 -179.9(7)
N6 N5 C16 C15 -0.1(9)
C14 C15 C16 N5 -0.3(8)
F1 F2 C17 F1' 30.7(8)
F1 F2 C17 F2' 153(4)
F1 F2 C17 F3 80.3(12)
F1 F2 C17 F3' 136.5(11)
F1 F2 C17 S1 -94.8(10)
F2 F1 C17 F1' -118.9(18)
F2 F1 C17 F2' -10.1(14)
F2 F1 C17 F3 -118.6(13)
F2 F1 C17 F3' -116.8(17)
F2 F1 C17 S1 110.1(11)
O3 S1 C17 F1' -69.9(8)
O2 S1 C17 F1' 168.4(7)
O1 S1 C17 F1' 49.7(8)
O3 S1 C17 F2' 64.6(8)
O2 S1 C17 F2' -57.0(8)
O1 S1 C17 F2' -175.8(7)
O3 S1 C17 F3 -133.6(13)
O2 S1 C17 F3 104.7(13)
O1 S1 C17 F3 -14.0(13)
O3 S1 C17 F2 40.6(12)
O2 S1 C17 F2 -81.0(11)
O1 S1 C17 F2 160.2(11)
O3 S1 C17 F3' 172.7(6)
O2 S1 C17 F3' 51.1(6)
O1 S1 C17 F3' -67.7(6)
O3 S1 C17 F1 -39.6(9)
O2 S1 C17 F1 -161.2(9)
O1 S1 C17 F1 80.0(9)
O6 S2 C18 F6 -63.6(8)
O5 S2 C18 F6 175.0(7)
O4 S2 C18 F6 56.2(8)
O6 S2 C18 F4 58.3(8)
O5 S2 C18 F4 -63.1(8)
O4 S2 C18 F4 178.0(7)
O6 S2 C18 F5 176.6(6)
O5 S2 C18 F5 55.2(7)
O4 S2 C18 F5 -63.6(7)
